data_7036901
loop_
_publ_author_name
'Xue, Mingqiang'
'Zheng, Yu'
'Hong, Yubiao'
'Yao, Yingming'
'Xu, Fan'
'Zhang, Yong'
'Shen, Qi'

_publ_section_title
;
 Catalytic addition of amines to carbodiimides by
 bis(\b-diketiminate)lanthanide(ii) complexes and mechanistic studies.
;
_journal_issue 46
_journal_name_full 'Dalton transactions (Cambridge, England : 2003)'
_journal_page_first 20075
_journal_page_last 20086
_journal_paper_doi 10.1039/c5dt03674g
_journal_volume 44
_journal_year 2015
_chemical_formula_moiety 'C44 H63 Eu N5 O2'
_chemical_formula_sum 'C44 H63 Eu N5 O2'
_chemical_formula_weight 845.96
_chemical_name_systematic
; 
 ? 
;
_space_group_IT_number 14
_symmetry_cell_setting monoclinic
_symmetry_Int_Tables_number 14
_symmetry_space_group_name_Hall '-P 2ybc'
_symmetry_space_group_name_H-M 'P 1 21/c 1'
_atom_sites_solution_hydrogens geom
_atom_sites_solution_primary direct
_atom_sites_solution_secondary difmap
_audit_creation_method SHELXL-97
_audit_update_record
;
2015-06-28 deposited with the CCDC.
2015-10-16 downloaded from the CCDC.
;
_cell_angle_alpha 90.00
_cell_angle_beta 93.886(4)
_cell_angle_gamma 90.00
_cell_formula_units_Z 4
_cell_length_a 10.676(2)
_cell_length_b 16.511(4)
_cell_length_c 24.986(6)
_cell_measurement_reflns_used 16423
_cell_measurement_temperature 223(2)
_cell_measurement_theta_max 27.5
_cell_measurement_theta_min 3.1
_cell_volume 4394.2(17)
_computing_cell_refinement CrystalClear
_computing_data_collection CrystalClear
_computing_data_reduction CrystalStructure
_computing_structure_refinement 'SHELXL-97 (Sheldrick, 1997)'
_computing_structure_solution 'SHELXS-97 (Sheldrick, 1990)'
_diffrn_ambient_temperature 223(2)
_diffrn_detector_area_resol_mean 14.63
_diffrn_measured_fraction_theta_full 0.991
_diffrn_measured_fraction_theta_max 0.991
_diffrn_measurement_device_type 'Rigaku Saturn'
_diffrn_measurement_method \w
_diffrn_radiation_monochromator graphite
_diffrn_radiation_source 'fine-focus sealed tube'
_diffrn_radiation_type MoK\a
_diffrn_radiation_wavelength 0.71075
_diffrn_reflns_av_R_equivalents 0.0418
_diffrn_reflns_av_sigmaI/netI 0.0625
_diffrn_reflns_limit_h_max 13
_diffrn_reflns_limit_h_min -13
_diffrn_reflns_limit_k_max 21
_diffrn_reflns_limit_k_min -15
_diffrn_reflns_limit_l_max 25
_diffrn_reflns_limit_l_min -32
_diffrn_reflns_number 26227
_diffrn_reflns_theta_full 27.49
_diffrn_reflns_theta_max 27.49
_diffrn_reflns_theta_min 3.12
_exptl_absorpt_coefficient_mu 1.466
_exptl_absorpt_correction_T_max 0.8053
_exptl_absorpt_correction_T_min 0.5192
_exptl_absorpt_correction_type multi-scan
_exptl_crystal_colour red
_exptl_crystal_density_diffrn 1.279
_exptl_crystal_density_method 'not measured'
_exptl_crystal_description block
_exptl_crystal_F_000 1764.0
_exptl_crystal_size_max 0.60
_exptl_crystal_size_mid 0.45
_exptl_crystal_size_min 0.30
_refine_diff_density_max 1.226
_refine_diff_density_min -0.950
_refine_diff_density_rms 0.088
_refine_ls_extinction_method none
_refine_ls_goodness_of_fit_ref 1.092
_refine_ls_hydrogen_treatment mixed
_refine_ls_matrix_type full
_refine_ls_number_parameters 452
_refine_ls_number_reflns 10002
_refine_ls_number_restraints 3
_refine_ls_restrained_S_all 1.096
_refine_ls_R_factor_all 0.0845
_refine_ls_R_factor_gt 0.0594
_refine_ls_shift/su_max 0.001
_refine_ls_shift/su_mean 0.000
_refine_ls_structure_factor_coef Fsqd
_refine_ls_weighting_details 'calc w=1/[\s^2^(Fo^2^)+(0.0558P)^2^+2.1962P] where P=(Fo^2^+2Fc^2^)/3'
_refine_ls_weighting_scheme calc
_refine_ls_wR_factor_gt 0.1298
_refine_ls_wR_factor_ref 0.1444
_reflns_number_gt 7508
_reflns_number_total 10002
_reflns_threshold_expression >2sigma(I)
_cod_data_source_file c5dt03674g2.cif
_cod_data_source_block e:\1\s131104a\shelxl
_cod_depositor_comments 'Adding full bibliography for 7036896--7036901.cif.'
_cod_original_cell_volume 4394.0(17)
_cod_database_code 7036901

loop_
_symmetry_equiv_pos_as_xyz
'x, y, z'
'-x, y+1/2, -z+1/2'
'-x, -y, -z'
'x, -y-1/2, z-1/2'

loop_
_atom_site_label
_atom_site_type_symbol
_atom_site_fract_x
_atom_site_fract_y
_atom_site_fract_z
_atom_site_U_iso_or_equiv
_atom_site_adp_type
_atom_site_occupancy
_atom_site_symmetry_multiplicity
_atom_site_calc_flag
_atom_site_refinement_flags
Eu1 Eu 0.01452(2) 0.698400(15) 0.364848(10) 0.04737(10) Uani 1 1 d .
O1 O -0.0340(4) 0.8317(3) 0.31194(18) 0.0785(13) Uani 1 1 d .
O2 O 0.1657(4) 0.7381(3) 0.28925(19) 0.0784(12) Uani 1 1 d U
N1 N -0.1567(4) 0.6209(3) 0.30600(16) 0.0491(10) Uani 1 1 d .
N2 N 0.0621(4) 0.5493(3) 0.37175(16) 0.0487(10) Uani 1 1 d .
N3 N -0.0650(4) 0.7594(3) 0.45081(16) 0.0514(11) Uani 1 1 d .
N4 N 0.1344(4) 0.7939(3) 0.43262(18) 0.0515(11) Uani 1 1 d .
N5 N 0.0508(4) 0.8476(3) 0.5106(2) 0.0623(14) Uani 1 1 d .
C1 C -0.3116(5) 0.5167(4) 0.2769(3) 0.0694(17) Uani 1 1 d .
H1A H -0.3776 0.5568 0.2780 0.104 Uiso 1 1 calc R
H1B H -0.3403 0.4658 0.2911 0.104 Uiso 1 1 calc R
H1C H -0.2904 0.5089 0.2401 0.104 Uiso 1 1 calc R
C2 C -0.1955(5) 0.5457(3) 0.3107(2) 0.0506(12) Uani 1 1 d .
C3 C -0.1361(5) 0.4861(3) 0.3441(2) 0.0533(13) Uani 1 1 d .
H3 H -0.1853 0.4404 0.3507 0.064 Uiso 1 1 calc R
C4 C -0.0149(5) 0.4852(3) 0.3686(2) 0.0537(13) Uani 1 1 d .
C5 C 0.0312(6) 0.4040(3) 0.3909(3) 0.0679(16) Uani 1 1 d .
H5C H 0.0929 0.3818 0.3682 0.102 Uiso 1 1 calc R
H5D H -0.0391 0.3669 0.3918 0.102 Uiso 1 1 calc R
H5E H 0.0691 0.4114 0.4269 0.102 Uiso 1 1 calc R
C6 C -0.2155(5) 0.6693(3) 0.2640(2) 0.0492(12) Uani 1 1 d .
C7 C -0.1682(5) 0.6682(4) 0.2136(2) 0.0597(14) Uani 1 1 d .
C8 C -0.2216(7) 0.7189(5) 0.1735(2) 0.078(2) Uani 1 1 d .
H8 H -0.1911 0.7181 0.1390 0.094 Uiso 1 1 calc R
C9 C -0.3198(8) 0.7706(5) 0.1842(3) 0.090(2) Uani 1 1 d .
H9 H -0.3554 0.8046 0.1571 0.108 Uiso 1 1 calc R
C10 C -0.3650(6) 0.7720(4) 0.2350(3) 0.0751(18) Uani 1 1 d .
H10 H -0.4312 0.8070 0.2423 0.090 Uiso 1 1 calc R
C11 C -0.3127(5) 0.7216(4) 0.2750(2) 0.0621(15) Uani 1 1 d .
C12 C -0.3618(6) 0.7251(5) 0.3304(3) 0.084(2) Uani 1 1 d .
H12A H -0.3987 0.6733 0.3387 0.127 Uiso 1 1 calc R
H12B H -0.4249 0.7672 0.3314 0.127 Uiso 1 1 calc R
H12C H -0.2931 0.7370 0.3567 0.127 Uiso 1 1 calc R
C13 C -0.0618(6) 0.6127(5) 0.2014(3) 0.085(2) Uani 1 1 d .
H13A H 0.0033 0.6153 0.2304 0.127 Uiso 1 1 calc R
H13B H -0.0274 0.6294 0.1682 0.127 Uiso 1 1 calc R
H13C H -0.0927 0.5576 0.1978 0.127 Uiso 1 1 calc R
C14 C 0.1915(5) 0.5389(3) 0.3877(2) 0.0491(12) Uani 1 1 d .
C15 C 0.2372(5) 0.5605(3) 0.4399(2) 0.0543(13) Uani 1 1 d .
C16 C 0.3655(6) 0.5597(4) 0.4524(3) 0.0737(19) Uani 1 1 d .
H16 H 0.3968 0.5751 0.4870 0.088 Uiso 1 1 calc R
C17 C 0.4480(6) 0.5370(5) 0.4154(3) 0.084(2) Uani 1 1 d .
H17 H 0.5349 0.5375 0.4245 0.100 Uiso 1 1 calc R
C18 C 0.4033(6) 0.5135(4) 0.3652(3) 0.0779(19) Uani 1 1 d .
H18 H 0.4600 0.4963 0.3403 0.093 Uiso 1 1 calc R
C19 C 0.2750(5) 0.5145(4) 0.3503(2) 0.0611(14) Uani 1 1 d .
C20 C 0.2291(7) 0.4919(5) 0.2940(3) 0.085(2) Uani 1 1 d .
H20A H 0.1815 0.5366 0.2777 0.128 Uiso 1 1 calc R
H20B H 0.1758 0.4444 0.2950 0.128 Uiso 1 1 calc R
H20C H 0.3003 0.4802 0.2732 0.128 Uiso 1 1 calc R
C21 C 0.1502(6) 0.5827(4) 0.4823(2) 0.0748(18) Uani 1 1 d .
H21A H 0.1866 0.5657 0.5171 0.112 Uiso 1 1 calc R
H21B H 0.0701 0.5559 0.4749 0.112 Uiso 1 1 calc R
H21C H 0.1378 0.6409 0.4824 0.112 Uiso 1 1 calc R
C22 C 0.0376(5) 0.8005(3) 0.4642(2) 0.0495(12) Uani 1 1 d .
C23 C 0.2089(5) 0.8596(3) 0.4217(2) 0.0483(12) Uani 1 1 d .
C24 C 0.3293(5) 0.8454(4) 0.4051(2) 0.0642(15) Uani 1 1 d .
H24 H 0.3601 0.7921 0.4044 0.077 Uiso 1 1 calc R
C25 C 0.4035(6) 0.9083(6) 0.3897(3) 0.093(2) Uani 1 1 d .
H25 H 0.4841 0.8969 0.3788 0.112 Uiso 1 1 calc R
C26 C 0.3634(7) 0.9865(5) 0.3899(3) 0.089(2) Uani 1 1 d .
H26 H 0.4149 1.0287 0.3790 0.106 Uiso 1 1 calc R
C27 C 0.2467(7) 1.0023(4) 0.4064(3) 0.080(2) Uani 1 1 d .
H27 H 0.2176 1.0560 0.4068 0.095 Uiso 1 1 calc R
C28 C 0.1707(6) 0.9405(4) 0.4225(2) 0.0643(16) Uani 1 1 d .
H28 H 0.0912 0.9532 0.4342 0.077 Uiso 1 1 calc R
C29 C -0.1649(5) 0.7516(3) 0.48767(19) 0.0470(12) Uani 1 1 d .
H29 H -0.1265 0.7549 0.5248 0.056 Uiso 1 1 calc R
C30 C -0.2278(5) 0.6701(3) 0.4806(2) 0.0510(12) Uani 1 1 d .
H30A H -0.1655 0.6274 0.4884 0.061 Uiso 1 1 calc R
H30B H -0.2600 0.6641 0.4431 0.061 Uiso 1 1 calc R
C31 C -0.3349(5) 0.6594(4) 0.5166(2) 0.0645(16) Uani 1 1 d .
H31A H -0.3741 0.6063 0.5098 0.077 Uiso 1 1 calc R
H31B H -0.3022 0.6610 0.5542 0.077 Uiso 1 1 calc R
C32 C -0.4316(5) 0.7246(4) 0.5068(3) 0.0722(17) Uani 1 1 d .
H32A H -0.4980 0.7177 0.5316 0.087 Uiso 1 1 calc R
H32B H -0.4697 0.7200 0.4701 0.087 Uiso 1 1 calc R
C33 C -0.3729(6) 0.8081(4) 0.5147(3) 0.0666(16) Uani 1 1 d .
H33A H -0.3447 0.8154 0.5525 0.080 Uiso 1 1 calc R
H33B H -0.4360 0.8497 0.5052 0.080 Uiso 1 1 calc R
C34 C -0.2615(5) 0.8186(3) 0.4801(2) 0.0571(14) Uani 1 1 d .
H34A H -0.2924 0.8203 0.4423 0.068 Uiso 1 1 calc R
H34B H -0.2208 0.8706 0.4888 0.068 Uiso 1 1 calc R
C35 C 0.1703(5) 0.8585(4) 0.5425(2) 0.0557(14) Uani 1 1 d .
H35 H 0.2386 0.8583 0.5176 0.067 Uiso 1 1 calc R
C36 C 0.1714(5) 0.9398(4) 0.5704(2) 0.0672(16) Uani 1 1 d .
H36A H 0.1010 0.9428 0.5935 0.081 Uiso 1 1 calc R
H36B H 0.1611 0.9830 0.5436 0.081 Uiso 1 1 calc R
C37 C 0.2954(6) 0.9520(5) 0.6043(3) 0.091(2) Uani 1 1 d U
H37A H 0.3647 0.9541 0.5806 0.109 Uiso 1 1 calc R
H37B H 0.2928 1.0038 0.6232 0.109 Uiso 1 1 calc R
C38 C 0.3195(7) 0.8853(5) 0.6443(3) 0.0924(14) Uani 1 1 d U
H38A H 0.4017 0.8934 0.6635 0.111 Uiso 1 1 calc R
H38B H 0.2556 0.8868 0.6707 0.111 Uiso 1 1 calc R
C39 C 0.3167(7) 0.8051(5) 0.6173(3) 0.0924(14) Uani 1 1 d .
H39A H 0.3270 0.7625 0.6446 0.111 Uiso 1 1 calc R
H39B H 0.3876 0.8015 0.5945 0.111 Uiso 1 1 calc R
C40 C 0.1963(7) 0.7906(5) 0.5835(3) 0.0924(14) Uani 1 1 d .
H40A H 0.1263 0.7870 0.6068 0.111 Uiso 1 1 calc R
H40B H 0.2019 0.7388 0.5646 0.111 Uiso 1 1 calc R
C41 C 0.2901(9) 0.7148(5) 0.2887(4) 0.1103(14) Uani 1 1 d U
H41A H 0.3133 0.7112 0.2519 0.165 Uiso 1 1 calc R
H41B H 0.3013 0.6624 0.3059 0.165 Uiso 1 1 calc R
H41C H 0.3428 0.7545 0.3079 0.165 Uiso 1 1 calc R
C42 C 0.1428(9) 0.8109(5) 0.2622(4) 0.1103(14) Uani 1 1 d D
H42A H 0.2169 0.8453 0.2690 0.132 Uiso 1 1 calc R
H42B H 0.1360 0.7989 0.2237 0.132 Uiso 1 1 calc R
C43 C 0.0404(8) 0.8551(5) 0.2734(3) 0.1103(14) Uani 1 1 d D
H43A H -0.0129 0.8596 0.2400 0.132 Uiso 1 1 calc R
H43B H 0.0699 0.9099 0.2825 0.132 Uiso 1 1 calc R
C44 C -0.1105(8) 0.8917(5) 0.3323(3) 0.1103(14) Uani 1 1 d .
H44A H -0.0606 0.9395 0.3411 0.165 Uiso 1 1 calc R
H44B H -0.1467 0.8716 0.3643 0.165 Uiso 1 1 calc R
H44C H -0.1772 0.9053 0.3055 0.165 Uiso 1 1 calc R
H5A H -0.012(4) 0.853(3) 0.5269(19) 0.044(15) Uiso 1 1 d .

loop_
_atom_site_aniso_label
_atom_site_aniso_U_11
_atom_site_aniso_U_22
_atom_site_aniso_U_33
_atom_site_aniso_U_23
_atom_site_aniso_U_13
_atom_site_aniso_U_12
Eu1 0.05964(18) 0.03762(15) 0.04479(15) -0.00302(11) 0.00318(11) -0.00387(12)
O1 0.099(3) 0.059(3) 0.079(3) 0.021(2) 0.015(3) 0.003(3)
O2 0.082(3) 0.067(3) 0.089(3) 0.014(3) 0.024(3) 0.005(2)
N1 0.053(2) 0.047(2) 0.048(2) -0.0019(19) -0.0017(19) -0.001(2)
N2 0.051(2) 0.040(2) 0.054(2) -0.0028(19) -0.0048(19) -0.003(2)
N3 0.050(2) 0.060(3) 0.045(2) -0.011(2) 0.0060(19) -0.012(2)
N4 0.052(2) 0.048(3) 0.055(3) -0.012(2) 0.009(2) -0.009(2)
N5 0.046(3) 0.077(4) 0.065(3) -0.030(3) 0.013(2) -0.014(3)
C1 0.056(3) 0.075(4) 0.077(4) -0.006(3) -0.005(3) -0.011(3)
C2 0.048(3) 0.058(3) 0.047(3) -0.003(2) 0.008(2) -0.005(3)
C3 0.054(3) 0.052(3) 0.055(3) 0.005(3) 0.011(2) -0.006(3)
C4 0.066(3) 0.048(3) 0.048(3) 0.000(2) 0.010(3) 0.002(3)
C5 0.083(4) 0.046(3) 0.074(4) 0.006(3) -0.001(3) 0.002(3)
C6 0.051(3) 0.050(3) 0.046(3) 0.003(2) -0.004(2) -0.008(2)
C7 0.063(3) 0.065(4) 0.050(3) 0.000(3) -0.003(3) -0.005(3)
C8 0.091(5) 0.094(5) 0.047(3) 0.003(3) -0.005(3) -0.019(4)
C9 0.105(6) 0.088(5) 0.072(5) 0.023(4) -0.024(4) 0.000(5)
C10 0.070(4) 0.073(4) 0.080(5) 0.006(4) -0.008(4) 0.010(4)
C11 0.060(3) 0.071(4) 0.054(3) 0.004(3) -0.007(3) 0.007(3)
C12 0.078(4) 0.103(6) 0.072(4) -0.005(4) 0.012(4) 0.034(4)
C13 0.086(5) 0.107(6) 0.063(4) -0.011(4) 0.019(3) 0.012(4)
C14 0.052(3) 0.036(3) 0.058(3) 0.005(2) 0.001(2) -0.009(2)
C15 0.063(3) 0.039(3) 0.060(3) 0.002(2) -0.004(3) -0.008(3)
C16 0.078(4) 0.060(4) 0.080(4) 0.008(3) -0.020(4) -0.016(3)
C17 0.054(3) 0.096(6) 0.100(5) 0.020(5) -0.009(4) -0.021(4)
C18 0.059(4) 0.084(5) 0.092(5) 0.009(4) 0.014(3) 0.000(4)
C19 0.060(3) 0.060(4) 0.063(3) 0.003(3) 0.005(3) -0.006(3)
C20 0.090(5) 0.096(6) 0.072(4) -0.011(4) 0.020(4) 0.003(4)
C21 0.096(5) 0.069(4) 0.058(3) -0.016(3) -0.003(3) 0.003(4)
C22 0.050(3) 0.046(3) 0.054(3) -0.014(2) 0.009(2) -0.008(2)
C23 0.049(3) 0.049(3) 0.047(3) -0.004(2) 0.001(2) -0.010(2)
C24 0.053(3) 0.069(4) 0.070(4) -0.003(3) 0.007(3) -0.005(3)
C25 0.062(4) 0.114(7) 0.105(6) -0.002(5) 0.021(4) -0.027(4)
C26 0.088(5) 0.075(5) 0.103(6) 0.017(4) 0.014(4) -0.033(4)
C27 0.085(5) 0.058(4) 0.094(5) 0.009(4) -0.008(4) -0.019(4)
C28 0.060(3) 0.054(4) 0.079(4) 0.002(3) 0.000(3) -0.004(3)
C29 0.053(3) 0.050(3) 0.038(2) -0.006(2) 0.001(2) -0.012(2)
C30 0.055(3) 0.049(3) 0.049(3) 0.002(2) -0.001(2) -0.005(3)
C31 0.063(3) 0.061(4) 0.069(4) 0.009(3) 0.001(3) -0.023(3)
C32 0.058(3) 0.074(4) 0.086(5) -0.005(4) 0.012(3) -0.015(3)
C33 0.061(3) 0.065(4) 0.076(4) -0.008(3) 0.021(3) 0.003(3)
C34 0.062(3) 0.049(3) 0.062(3) -0.004(3) 0.014(3) -0.004(3)
C35 0.052(3) 0.066(4) 0.050(3) -0.014(3) 0.008(2) -0.013(3)
C36 0.069(4) 0.059(4) 0.072(4) -0.018(3) -0.001(3) -0.021(3)
C37 0.075(4) 0.096(5) 0.101(5) -0.037(4) -0.001(4) -0.027(4)
C38 0.094(3) 0.107(4) 0.076(3) -0.005(2) -0.001(2) -0.006(3)
C39 0.094(3) 0.107(4) 0.076(3) -0.005(2) -0.001(2) -0.006(3)
C40 0.094(3) 0.107(4) 0.076(3) -0.005(2) -0.001(2) -0.006(3)
C41 0.128(4) 0.104(3) 0.102(3) 0.032(3) 0.035(3) 0.026(3)
C42 0.128(4) 0.104(3) 0.102(3) 0.032(3) 0.035(3) 0.026(3)
C43 0.128(4) 0.104(3) 0.102(3) 0.032(3) 0.035(3) 0.026(3)
C44 0.128(4) 0.104(3) 0.102(3) 0.032(3) 0.035(3) 0.026(3)

loop_
_atom_type_symbol
_atom_type_description
_atom_type_scat_dispersion_real
_atom_type_scat_dispersion_imag
_atom_type_scat_source
C C 0.0033 0.0016 'International Tables Vol C Tables 4.2.6.8 and 6.1.1.4'
H H 0.0000 0.0000 'International Tables Vol C Tables 4.2.6.8 and 6.1.1.4'
O O 0.0106 0.0060 'International Tables Vol C Tables 4.2.6.8 and 6.1.1.4'
N N 0.0061 0.0033 'International Tables Vol C Tables 4.2.6.8 and 6.1.1.4'
Eu Eu -0.1578 3.6682 'International Tables Vol C Tables 4.2.6.8 and 6.1.1.4'

loop_
_geom_angle_atom_site_label_1
_geom_angle_atom_site_label_2
_geom_angle_atom_site_label_3
_geom_angle
N2 Eu1 N3 113.76(14)
N2 Eu1 N4 117.56(13)
N3 Eu1 N4 52.44(13)
N2 Eu1 O1 153.45(14)
N3 Eu1 O1 91.57(15)
N4 Eu1 O1 83.66(14)
N2 Eu1 N1 71.84(13)
N3 Eu1 N1 113.96(13)
N4 Eu1 N1 165.06(14)
O1 Eu1 N1 91.20(14)
N2 Eu1 O2 99.27(14)
N3 Eu1 O2 138.69(15)
N4 Eu1 O2 91.01(14)
O1 Eu1 O2 62.50(15)
N1 Eu1 O2 99.06(14)
N2 Eu1 C22 119.24(14)
N3 Eu1 C22 25.82(13)
N4 Eu1 C22 26.62(13)
O1 Eu1 C22 86.99(15)
N1 Eu1 C22 139.42(14)
O2 Eu1 C22 115.57(15)
C43 O1 C44 116.3(6)
C43 O1 Eu1 120.0(4)
C44 O1 Eu1 121.0(4)
C41 O2 C42 111.8(6)
C41 O2 Eu1 124.8(4)
C42 O2 Eu1 117.7(4)
C2 N1 C6 117.9(4)
C2 N1 Eu1 128.8(3)
C6 N1 Eu1 113.3(3)
C4 N2 C14 120.2(4)
C4 N2 Eu1 130.5(3)
C14 N2 Eu1 108.9(3)
C22 N3 C29 121.1(4)
C22 N3 Eu1 95.7(3)
C29 N3 Eu1 142.1(3)
C22 N4 C23 121.8(4)
C22 N4 Eu1 93.9(3)
C23 N4 Eu1 127.9(3)
C22 N5 C35 123.7(5)
C22 N5 H5A 116(4)
C35 N5 H5A 115(3)
C2 C1 H1A 109.5
C2 C1 H1B 109.5
H1A C1 H1B 109.5
C2 C1 H1C 109.5
H1A C1 H1C 109.5
H1B C1 H1C 109.5
N1 C2 C3 125.3(5)
N1 C2 C1 119.6(5)
C3 C2 C1 115.0(5)
C4 C3 C2 129.4(5)
C4 C3 H3 115.3
C2 C3 H3 115.3
N2 C4 C3 124.4(5)
N2 C4 C5 119.6(5)
C3 C4 C5 116.0(5)
C4 C5 H5C 109.5
C4 C5 H5D 109.5
H5C C5 H5D 109.5
C4 C5 H5E 109.5
H5C C5 H5E 109.5
H5D C5 H5E 109.5
C7 C6 C11 120.6(5)
C7 C6 N1 119.4(5)
C11 C6 N1 119.8(5)
C6 C7 C8 119.2(6)
C6 C7 C13 121.1(5)
C8 C7 C13 119.7(6)
C9 C8 C7 120.3(6)
C9 C8 H8 119.9
C7 C8 H8 119.9
C10 C9 C8 120.0(6)
C10 C9 H9 120.0
C8 C9 H9 120.0
C11 C10 C9 120.1(7)
C11 C10 H10 120.0
C9 C10 H10 120.0
C10 C11 C6 119.8(6)
C10 C11 C12 119.3(6)
C6 C11 C12 120.9(5)
C11 C12 H12A 109.5
C11 C12 H12B 109.5
H12A C12 H12B 109.5
C11 C12 H12C 109.5
H12A C12 H12C 109.5
H12B C12 H12C 109.5
C7 C13 H13A 109.5
C7 C13 H13B 109.5
H13A C13 H13B 109.5
C7 C13 H13C 109.5
H13A C13 H13C 109.5
H13B C13 H13C 109.5
C19 C14 C15 119.8(5)
C19 C14 N2 120.0(5)
C15 C14 N2 119.9(5)
C16 C15 C14 118.9(6)
C16 C15 C21 119.5(5)
C14 C15 C21 121.6(5)
C17 C16 C15 121.4(6)
C17 C16 H16 119.3
C15 C16 H16 119.3
C18 C17 C16 119.7(6)
C18 C17 H17 120.1
C16 C17 H17 120.1
C17 C18 C19 121.1(7)
C17 C18 H18 119.5
C19 C18 H18 119.5
C14 C19 C18 119.1(6)
C14 C19 C20 121.0(5)
C18 C19 C20 119.9(6)
C19 C20 H20A 109.5
C19 C20 H20B 109.5
H20A C20 H20B 109.5
C19 C20 H20C 109.5
H20A C20 H20C 109.5
H20B C20 H20C 109.5
C15 C21 H21A 109.5
C15 C21 H21B 109.5
H21A C21 H21B 109.5
C15 C21 H21C 109.5
H21A C21 H21C 109.5
H21B C21 H21C 109.5
N3 C22 N4 118.0(5)
N3 C22 N5 122.4(5)
N4 C22 N5 119.6(4)
N3 C22 Eu1 58.5(3)
N4 C22 Eu1 59.5(3)
N5 C22 Eu1 178.9(4)
N4 C23 C24 118.7(5)
N4 C23 C28 125.1(5)
C24 C23 C28 116.1(5)
C25 C24 C23 121.0(7)
C25 C24 H24 119.5
C23 C24 H24 119.5
C26 C25 C24 121.9(7)
C26 C25 H25 119.1
C24 C25 H25 119.1
C25 C26 C27 118.5(7)
C25 C26 H26 120.8
C27 C26 H26 120.8
C26 C27 C28 120.9(7)
C26 C27 H27 119.5
C28 C27 H27 119.5
C27 C28 C23 121.7(6)
C27 C28 H28 119.2
C23 C28 H28 119.2
N3 C29 C30 110.0(4)
N3 C29 C34 112.1(4)
C30 C29 C34 110.0(4)
N3 C29 H29 108.2
C30 C29 H29 108.2
C34 C29 H29 108.2
C29 C30 C31 112.5(5)
C29 C30 H30A 109.1
C31 C30 H30A 109.1
C29 C30 H30B 109.1
C31 C30 H30B 109.1
H30A C30 H30B 107.8
C32 C31 C30 111.0(5)
C32 C31 H31A 109.4
C30 C31 H31A 109.4
C32 C31 H31B 109.4
C30 C31 H31B 109.4
H31A C31 H31B 108.0
C31 C32 C33 110.9(5)
C31 C32 H32A 109.5
C33 C32 H32A 109.5
C31 C32 H32B 109.5
C33 C32 H32B 109.5
H32A C32 H32B 108.0
C32 C33 C34 111.1(5)
C32 C33 H33A 109.4
C34 C33 H33A 109.4
C32 C33 H33B 109.4
C34 C33 H33B 109.4
H33A C33 H33B 108.0
C29 C34 C33 113.3(5)
C29 C34 H34A 108.9
C33 C34 H34A 108.9
C29 C34 H34B 108.9
C33 C34 H34B 108.9
H34A C34 H34B 107.7
N5 C35 C36 109.8(5)
N5 C35 C40 112.6(5)
C36 C35 C40 110.2(5)
N5 C35 H35 108.0
C36 C35 H35 108.0
C40 C35 H35 108.0
C35 C36 C37 110.5(5)
C35 C36 H36A 109.6
C37 C36 H36A 109.6
C35 C36 H36B 109.6
C37 C36 H36B 109.6
H36A C36 H36B 108.1
C38 C37 C36 112.0(6)
C38 C37 H37A 109.2
C36 C37 H37A 109.2
C38 C37 H37B 109.2
C36 C37 H37B 109.2
H37A C37 H37B 107.9
C39 C38 C37 110.7(6)
C39 C38 H38A 109.5
C37 C38 H38A 109.5
C39 C38 H38B 109.5
C37 C38 H38B 109.5
H38A C38 H38B 108.1
C38 C39 C40 112.8(7)
C38 C39 H39A 109.0
C40 C39 H39A 109.0
C38 C39 H39B 109.0
C40 C39 H39B 109.0
H39A C39 H39B 107.8
C39 C40 C35 111.5(6)
C39 C40 H40A 109.3
C35 C40 H40A 109.3
C39 C40 H40B 109.3
C35 C40 H40B 109.3
H40A C40 H40B 108.0
O2 C41 H41A 109.5
O2 C41 H41B 109.5
H41A C41 H41B 109.5
O2 C41 H41C 109.5
H41A C41 H41C 109.5
H41B C41 H41C 109.5
C43 C42 O2 118.7(7)
C43 C42 H42A 107.6
O2 C42 H42A 107.6
C43 C42 H42B 107.6
O2 C42 H42B 107.6
H42A C42 H42B 107.1
C42 C43 O1 120.9(7)
C42 C43 H43A 107.1
O1 C43 H43A 107.1
C42 C43 H43B 107.1
O1 C43 H43B 107.1
H43A C43 H43B 106.8
O1 C44 H44A 109.5
O1 C44 H44B 109.5
H44A C44 H44B 109.5
O1 C44 H44C 109.5
H44A C44 H44C 109.5
H44B C44 H44C 109.5

loop_
_geom_bond_atom_site_label_1
_geom_bond_atom_site_label_2
_geom_bond_distance
Eu1 N2 2.518(4)
Eu1 N3 2.568(4)
Eu1 N4 2.588(4)
Eu1 O1 2.601(4)
Eu1 N1 2.604(4)
Eu1 O2 2.649(4)
Eu1 C22 2.997(5)
O1 C43 1.347(8)
O1 C44 1.401(8)
O2 C41 1.383(9)
O2 C42 1.392(8)
N1 C2 1.316(6)
N1 C6 1.430(6)
N2 C4 1.339(7)
N2 C14 1.422(6)
N3 C22 1.312(6)
N3 C29 1.461(6)
N4 C22 1.346(6)
N4 C23 1.383(6)
N5 C22 1.395(6)
N5 C35 1.468(6)
N5 H5A 0.81(5)
C1 C2 1.529(7)
C1 H1A 0.9700
C1 H1B 0.9700
C1 H1C 0.9700
C2 C3 1.412(7)
C3 C4 1.393(7)
C3 H3 0.9400
C4 C5 1.520(7)
C5 H5C 0.9700
C5 H5D 0.9700
C5 H5E 0.9700
C6 C7 1.388(7)
C6 C11 1.392(8)
C7 C8 1.397(8)
C7 C13 1.507(8)
C8 C9 1.393(10)
C8 H8 0.9400
C9 C10 1.387(10)
C9 H9 0.9400
C10 C11 1.388(8)
C10 H10 0.9400
C11 C12 1.513(8)
C12 H12A 0.9700
C12 H12B 0.9700
C12 H12C 0.9700
C13 H13A 0.9700
C13 H13B 0.9700
C13 H13C 0.9700
C14 C19 1.394(8)
C14 C15 1.407(7)
C15 C16 1.384(8)
C15 C21 1.502(8)
C16 C17 1.372(9)
C16 H16 0.9400
C17 C18 1.368(9)
C17 H17 0.9400
C18 C19 1.395(8)
C18 H18 0.9400
C19 C20 1.503(8)
C20 H20A 0.9700
C20 H20B 0.9700
C20 H20C 0.9700
C21 H21A 0.9700
C21 H21B 0.9700
C21 H21C 0.9700
C23 C24 1.396(7)
C23 C28 1.398(8)
C24 C25 1.376(9)
C24 H24 0.9400
C25 C26 1.361(10)
C25 H25 0.9400
C26 C27 1.363(10)
C26 H26 0.9400
C27 C28 1.380(8)
C27 H27 0.9400
C28 H28 0.9400
C29 C30 1.509(7)
C29 C34 1.515(7)
C29 H29 0.9900
C30 C31 1.513(7)
C30 H30A 0.9800
C30 H30B 0.9800
C31 C32 1.500(8)
C31 H31A 0.9800
C31 H31B 0.9800
C32 C33 1.522(8)
C32 H32A 0.9800
C32 H32B 0.9800
C33 C34 1.527(8)
C33 H33A 0.9800
C33 H33B 0.9800
C34 H34A 0.9800
C34 H34B 0.9800
C35 C36 1.512(7)
C35 C40 1.532(9)
C35 H35 0.9900
C36 C37 1.536(8)
C36 H36A 0.9800
C36 H36B 0.9800
C37 C38 1.498(10)
C37 H37A 0.9800
C37 H37B 0.9800
C38 C39 1.485(9)
C38 H38A 0.9800
C38 H38B 0.9800
C39 C40 1.510(9)
C39 H39A 0.9800
C39 H39B 0.9800
C40 H40A 0.9800
C40 H40B 0.9800
C41 H41A 0.9700
C41 H41B 0.9700
C41 H41C 0.9700
C42 C43 1.360(9)
C42 H42A 0.9800
C42 H42B 0.9800
C43 H43A 0.9800
C43 H43B 0.9800
C44 H44A 0.9700
C44 H44B 0.9700
C44 H44C 0.9700

loop_
_geom_torsion_atom_site_label_1
_geom_torsion_atom_site_label_2
_geom_torsion_atom_site_label_3
_geom_torsion_atom_site_label_4
_geom_torsion
N2 Eu1 O1 C43 -51.1(7)
N3 Eu1 O1 C43 145.9(6)
N4 Eu1 O1 C43 93.9(6)
N1 Eu1 O1 C43 -100.1(6)
O2 Eu1 O1 C43 -0.5(6)
C22 Eu1 O1 C43 120.4(6)
N2 Eu1 O1 C44 148.3(5)
N3 Eu1 O1 C44 -14.8(6)
N4 Eu1 O1 C44 -66.7(6)
N1 Eu1 O1 C44 99.2(6)
O2 Eu1 O1 C44 -161.2(6)
C22 Eu1 O1 C44 -40.2(5)
N2 Eu1 O2 C41 -47.1(6)
N3 Eu1 O2 C41 96.4(6)
N4 Eu1 O2 C41 71.1(6)
O1 Eu1 O2 C41 153.4(6)
N1 Eu1 O2 C41 -120.0(6)
C22 Eu1 O2 C41 81.7(6)
N2 Eu1 O2 C42 161.8(6)
N3 Eu1 O2 C42 -54.6(6)
N4 Eu1 O2 C42 -80.0(6)
O1 Eu1 O2 C42 2.3(6)
N1 Eu1 O2 C42 88.9(6)
C22 Eu1 O2 C42 -69.4(6)
N2 Eu1 N1 C2 25.2(4)
N3 Eu1 N1 C2 -83.3(5)
N4 Eu1 N1 C2 -106.1(6)
O1 Eu1 N1 C2 -175.6(4)
O2 Eu1 N1 C2 122.1(4)
C22 Eu1 N1 C2 -88.8(5)
N2 Eu1 N1 C6 -156.0(4)
N3 Eu1 N1 C6 95.5(4)
N4 Eu1 N1 C6 72.8(7)
O1 Eu1 N1 C6 3.2(4)
O2 Eu1 N1 C6 -59.1(4)
C22 Eu1 N1 C6 90.0(4)
N3 Eu1 N2 C4 78.6(4)
N4 Eu1 N2 C4 137.1(4)
O1 Eu1 N2 C4 -82.9(5)
N1 Eu1 N2 C4 -30.2(4)
O2 Eu1 N2 C4 -126.8(4)
C22 Eu1 N2 C4 106.9(4)
N3 Eu1 N2 C14 -93.5(3)
N4 Eu1 N2 C14 -34.9(4)
O1 Eu1 N2 C14 105.1(4)
N1 Eu1 N2 C14 157.7(4)
O2 Eu1 N2 C14 61.2(3)
C22 Eu1 N2 C14 -65.2(4)
N2 Eu1 N3 C22 108.4(3)
N4 Eu1 N3 C22 1.0(3)
O1 Eu1 N3 C22 -79.8(3)
N1 Eu1 N3 C22 -171.8(3)
O2 Eu1 N3 C22 -31.7(4)
N2 Eu1 N3 C29 -58.3(6)
N4 Eu1 N3 C29 -165.7(6)
O1 Eu1 N3 C29 113.5(5)
N1 Eu1 N3 C29 21.5(6)
O2 Eu1 N3 C29 161.5(5)
C22 Eu1 N3 C29 -166.7(8)
N2 Eu1 N4 C22 -100.9(3)
N3 Eu1 N4 C22 -1.0(3)
O1 Eu1 N4 C22 96.0(3)
N1 Eu1 N4 C22 25.5(7)
O2 Eu1 N4 C22 158.1(3)
N2 Eu1 N4 C23 122.9(4)
N3 Eu1 N4 C23 -137.2(5)
O1 Eu1 N4 C23 -40.3(4)
N1 Eu1 N4 C23 -110.8(6)
O2 Eu1 N4 C23 21.9(4)
C22 Eu1 N4 C23 -136.3(6)
C6 N1 C2 C3 169.7(5)
Eu1 N1 C2 C3 -11.5(8)
C6 N1 C2 C1 -8.2(7)
Eu1 N1 C2 C1 170.6(4)
N1 C2 C3 C4 -16.4(9)
C1 C2 C3 C4 161.6(6)
C14 N2 C4 C3 -167.3(5)
Eu1 N2 C4 C3 21.4(8)
C14 N2 C4 C5 10.2(7)
Eu1 N2 C4 C5 -161.0(4)
C2 C3 C4 N2 11.8(9)
C2 C3 C4 C5 -165.8(6)
C2 N1 C6 C7 -88.2(6)
Eu1 N1 C6 C7 92.8(5)
C2 N1 C6 C11 96.9(6)
Eu1 N1 C6 C11 -82.1(5)
C11 C6 C7 C8 -1.7(9)
N1 C6 C7 C8 -176.6(5)
C11 C6 C7 C13 179.1(6)
N1 C6 C7 C13 4.3(8)
C6 C7 C8 C9 1.0(9)
C13 C7 C8 C9 -179.9(6)
C7 C8 C9 C10 0.0(11)
C8 C9 C10 C11 -0.2(11)
C9 C10 C11 C6 -0.6(10)
C9 C10 C11 C12 178.9(6)
C7 C6 C11 C10 1.5(9)
N1 C6 C11 C10 176.4(5)
C7 C6 C11 C12 -177.9(6)
N1 C6 C11 C12 -3.1(8)
C4 N2 C14 C19 82.2(6)
Eu1 N2 C14 C19 -104.8(5)
C4 N2 C14 C15 -103.7(6)
Eu1 N2 C14 C15 69.3(5)
C19 C14 C15 C16 2.2(8)
N2 C14 C15 C16 -171.9(5)
C19 C14 C15 C21 -176.6(5)
N2 C14 C15 C21 9.3(8)
C14 C15 C16 C17 -1.2(9)
C21 C15 C16 C17 177.6(6)
C15 C16 C17 C18 -0.8(11)
C16 C17 C18 C19 1.9(11)
C15 C14 C19 C18 -1.2(8)
N2 C14 C19 C18 172.9(5)
C15 C14 C19 C20 -179.4(5)
N2 C14 C19 C20 -5.3(8)
C17 C18 C19 C14 -0.9(10)
C17 C18 C19 C20 177.3(7)
C29 N3 C22 N4 168.8(5)
Eu1 N3 C22 N4 -1.7(5)
C29 N3 C22 N5 -8.7(8)
Eu1 N3 C22 N5 -179.2(5)
C29 N3 C22 Eu1 170.5(6)
C23 N4 C22 N3 141.7(5)
Eu1 N4 C22 N3 1.7(5)
C23 N4 C22 N5 -40.7(8)
Eu1 N4 C22 N5 179.3(5)
C23 N4 C22 Eu1 140.0(5)
C35 N5 C22 N3 146.2(6)
C35 N5 C22 N4 -31.3(8)
C35 N5 C22 Eu1 3(21)
N2 Eu1 C22 N3 -84.4(4)
N4 Eu1 C22 N3 -178.3(5)
O1 Eu1 C22 N3 99.9(4)
N1 Eu1 C22 N3 11.6(4)
O2 Eu1 C22 N3 157.4(3)
N2 Eu1 C22 N4 93.8(3)
N3 Eu1 C22 N4 178.3(5)
O1 Eu1 C22 N4 -81.8(3)
N1 Eu1 C22 N4 -170.2(3)
O2 Eu1 C22 N4 -24.4(4)
N2 Eu1 C22 N5 59(21)
N3 Eu1 C22 N5 144(21)
N4 Eu1 C22 N5 -34(21)
O1 Eu1 C22 N5 -116(21)
N1 Eu1 C22 N5 155(21)
O2 Eu1 C22 N5 -59(21)
C22 N4 C23 C24 158.3(5)
Eu1 N4 C23 C24 -76.0(6)
C22 N4 C23 C28 -26.1(8)
Eu1 N4 C23 C28 99.6(6)
N4 C23 C24 C25 174.9(6)
C28 C23 C24 C25 -1.1(8)
C23 C24 C25 C26 0.0(11)
C24 C25 C26 C27 0.6(12)
C25 C26 C27 C28 -0.1(11)
C26 C27 C28 C23 -1.1(10)
N4 C23 C28 C27 -174.1(5)
C24 C23 C28 C27 1.6(8)
C22 N3 C29 C30 -146.6(5)
Eu1 N3 C29 C30 17.9(7)
C22 N3 C29 C34 90.7(6)
Eu1 N3 C29 C34 -104.8(6)
N3 C29 C30 C31 -178.3(4)
C34 C29 C30 C31 -54.3(6)
C29 C30 C31 C32 57.6(6)
C30 C31 C32 C33 -56.7(7)
C31 C32 C33 C34 54.3(7)
N3 C29 C34 C33 175.1(4)
C30 C29 C34 C33 52.3(6)
C32 C33 C34 C29 -52.9(7)
C22 N5 C35 C36 151.4(6)
C22 N5 C35 C40 -85.4(7)
N5 C35 C36 C37 179.6(5)
C40 C35 C36 C37 54.9(7)
C35 C36 C37 C38 -56.5(8)
C36 C37 C38 C39 55.6(9)
C37 C38 C39 C40 -54.9(9)
C38 C39 C40 C35 54.9(9)
N5 C35 C40 C39 -177.5(6)
C36 C35 C40 C39 -54.5(8)
C41 O2 C42 C43 -158.7(9)
Eu1 O2 C42 C43 -4.0(11)
O2 C42 C43 O1 3.6(15)
C44 O1 C43 C42 160.2(9)
Eu1 O1 C43 C42 -1.3(12)
